data_7028914
loop_
_publ_author_name
'Musgrave, Rebecca A.'
'Turbervill, Robert S. P.'
'Irwin, Mark'
'Herchel, Radovan'
'Goicoechea, Jose M.'

_publ_section_title
;
 Iron(ii) complexes of ditopic carbanionic carbenes.
;
_journal_issue 11
_journal_name_full 'Dalton transactions (Cambridge, England : 2003)'
_journal_page_first 4335
_journal_page_last 4344
_journal_paper_doi 10.1039/c3dt52638k
_journal_volume 43
_journal_year 2014
_chemical_formula_moiety 'C74 H110 Fe2 K2 N4 O12'
_chemical_formula_sum 'C74 H110 Fe2 K2 N4 O12'
_chemical_formula_weight 1437.56
_chemical_name_systematic
; 
[Fe(aIPr-H)(O6C10H20K)]2
;
_space_group_IT_number 61
_symmetry_cell_setting orthorhombic
_symmetry_space_group_name_Hall '-P 2ac 2ab'
_symmetry_space_group_name_H-M 'P b c a'
_atom_sites_solution_hydrogens geom
_atom_sites_solution_primary direct
_atom_sites_solution_secondary difmap
_audit_creation_method SHELXL-97
_cell_angle_alpha 90.00
_cell_angle_beta 90.00
_cell_angle_gamma 90.00
_cell_formula_units_Z 8
_cell_length_a 23.4906(7)
_cell_length_b 20.2128(7)
_cell_length_c 33.1958(8)
_cell_measurement_reflns_used 8599
_cell_measurement_temperature 150(2)
_cell_measurement_theta_max 76.9911
_cell_measurement_theta_min 3.1741
_cell_volume 15761.7(8)
_computing_cell_refinement
;
CrysAlisPro, Agilent Technologies,
Version 1.171.35.15 (release 03-08-2011 CrysAlis171 .NET)
(compiled Aug  3 2011,13:03:54)
;
_computing_data_collection
;
CrysAlisPro, Agilent Technologies,
Version 1.171.35.15 (release 03-08-2011 CrysAlis171 .NET)
(compiled Aug  3 2011,13:03:54)
;
_computing_data_reduction
;
CrysAlisPro, Agilent Technologies,
Version 1.171.35.15 (release 03-08-2011 CrysAlis171 .NET)
(compiled Aug  3 2011,13:03:54)
;
_computing_molecular_graphics 'WinGX (Farrugia, 2005)'
_computing_publication_material 'XCIF (Sheldrick, 2001)'
_computing_structure_refinement 'SHELXL-97 (Sheldrick, 1997)'
_computing_structure_solution 'SHELXS-97 (Sheldrick, 1990)'
_diffrn_ambient_temperature 150(2)
_diffrn_detector_area_resol_mean 10.4102
_diffrn_measured_fraction_theta_full 0.999
_diffrn_measured_fraction_theta_max 0.999
_diffrn_measurement_device_type 'SuperNova, Dual, Cu at zero, Atlas'
_diffrn_measurement_method 'omega scans'
_diffrn_radiation_monochromator mirror
_diffrn_radiation_source 'SuperNova (Cu) X-ray Source'
_diffrn_radiation_type CuK\a
_diffrn_radiation_wavelength 1.54178
_diffrn_reflns_av_R_equivalents 0.0934
_diffrn_reflns_av_sigmaI/netI 0.0720
_diffrn_reflns_limit_h_max 27
_diffrn_reflns_limit_h_min -27
_diffrn_reflns_limit_k_max 24
_diffrn_reflns_limit_k_min -15
_diffrn_reflns_limit_l_max 27
_diffrn_reflns_limit_l_min -39
_diffrn_reflns_number 48423
_diffrn_reflns_theta_full 66.50
_diffrn_reflns_theta_max 66.50
_diffrn_reflns_theta_min 3.18
_exptl_absorpt_coefficient_mu 4.358
_exptl_absorpt_correction_T_max 0.7219
_exptl_absorpt_correction_T_min 0.3970
_exptl_absorpt_correction_type multi-scan
_exptl_absorpt_process_details
;
CrysAlisPro, Agilent Technologies,
Version 1.171.35.15 (release 03-08-2011 CrysAlis171 .NET)
(compiled Aug  3 2011,13:03:54)
Empirical absorption correction using spherical harmonics,
 implemented in SCALE3 ABSPACK scaling algorithm.
;
_exptl_crystal_colour brown
_exptl_crystal_density_diffrn 1.212
_exptl_crystal_density_meas ?
_exptl_crystal_density_method 'not measured'
_exptl_crystal_description plate
_exptl_crystal_F_000 6144
_exptl_crystal_size_max 0.26
_exptl_crystal_size_mid 0.22
_exptl_crystal_size_min 0.08
_refine_diff_density_max 0.444
_refine_diff_density_min -0.369
_refine_diff_density_rms 0.066
_refine_ls_extinction_method none
_refine_ls_goodness_of_fit_ref 1.012
_refine_ls_hydrogen_treatment constr
_refine_ls_matrix_type full
_refine_ls_number_parameters 899
_refine_ls_number_reflns 13877
_refine_ls_number_restraints 0
_refine_ls_restrained_S_all 1.012
_refine_ls_R_factor_all 0.1338
_refine_ls_R_factor_gt 0.0751
_refine_ls_shift/su_max 0.006
_refine_ls_shift/su_mean 0.000
_refine_ls_structure_factor_coef Fsqd
_refine_ls_weighting_details 'calc w=1/[\s^2^(Fo^2^)+(0.1057P)^2^+0.0000P] where P=(Fo^2^+2Fc^2^)/3'
_refine_ls_weighting_scheme calc
_refine_ls_wR_factor_gt 0.1787
_refine_ls_wR_factor_ref 0.2035
_reflns_number_gt 7857
_reflns_number_total 13877
_reflns_threshold_expression >2\s(I)
_cod_data_source_file c3dt52638k.txt
_cod_data_source_block pbca
_cod_depositor_comments
;
The following automatic conversions were performed:

'_symmetry_cell_setting' value 'Orthorhombic' changed to
'orthorhombic' according to
/usr/data/users/saulius/automatic-downloads/current/RSC/lib/dictionaries/cif_core.dic
dictionary named 'cif_core.dic' version 2.4.2 from 2011-04-26.

Automatic conversion script
Id: cif_fix_values 2281 2013-09-26 08:29:07Z andrius 

The following automatic conversions were performed:

'_exptl_crystal_density_meas' value 'not measured' was changed to '?'
- the value is perceived as not measured.

Automatic conversion script
Id: cif_fix_values 3008 2015-01-20 13:52:24Z robertas 
;
_cod_database_code 7028914

loop_
_symmetry_equiv_pos_as_xyz
'x, y, z'
'-x+1/2, -y, z+1/2'
'-x, y+1/2, -z+1/2'
'x+1/2, -y+1/2, -z'
'-x, -y, -z'
'x-1/2, y, -z-1/2'
'x, -y-1/2, z-1/2'
'-x-1/2, y-1/2, z'

loop_
_atom_site_label
_atom_site_type_symbol
_atom_site_fract_x
_atom_site_fract_y
_atom_site_fract_z
_atom_site_U_iso_or_equiv
_atom_site_adp_type
_atom_site_occupancy
_atom_site_symmetry_multiplicity
_atom_site_calc_flag
_atom_site_refinement_flags
_atom_site_disorder_assembly
_atom_site_disorder_group
Fe1 Fe 0.53522(3) 0.30438(4) 0.16126(2) 0.0473(2) Uani 1 1 d . D .
Fe2 Fe 0.49925(3) 0.24012(4) 0.08103(2) 0.0489(2) Uani 1 1 d . D .
C1 C 0.4303(2) 0.4347(3) 0.23504(13) 0.0478(11) Uani 1 1 d . . .
N1 N 0.40434(16) 0.4353(2) 0.19823(11) 0.0461(9) Uani 1 1 d . . .
C2 C 0.4342(2) 0.3981(3) 0.16968(14) 0.0513(12) Uani 1 1 d . . .
H2 H 0.4235 0.3926 0.1423 0.062 Uiso 1 1 calc R . .
C3 C 0.4807(2) 0.3714(2) 0.18719(13) 0.0466(11) Uani 1 1 d . . .
N2 N 0.47620(16) 0.3954(2) 0.22714(11) 0.0466(9) Uani 1 1 d . . .
C4 C 0.3503(2) 0.4658(3) 0.18954(14) 0.0544(13) Uani 1 1 d . . .
C5 C 0.3025(2) 0.4249(4) 0.18523(17) 0.0705(17) Uani 1 1 d . . .
C6 C 0.2527(3) 0.4518(5) 0.1734(2) 0.103(3) Uani 1 1 d . . .
H6 H 0.2208 0.4238 0.1693 0.124 Uiso 1 1 calc R . .
C7 C 0.2471(3) 0.5181(5) 0.1673(3) 0.112(3) Uani 1 1 d . . .
H7 H 0.2115 0.5355 0.1589 0.135 Uiso 1 1 calc R . .
C8 C 0.2932(3) 0.5608(4) 0.17322(19) 0.091(2) Uani 1 1 d . . .
H8 H 0.2887 0.6073 0.1705 0.109 Uiso 1 1 calc R . .
C9 C 0.3467(3) 0.5332(3) 0.18327(16) 0.0650(15) Uani 1 1 d . B .
C10 C 0.3051(3) 0.3523(4) 0.1959(2) 0.0805(19) Uani 1 1 d . . .
H10 H 0.3451 0.3373 0.1911 0.097 Uiso 1 1 calc R . .
C11 C 0.2931(3) 0.3440(4) 0.2407(2) 0.098(2) Uani 1 1 d . . .
H11A H 0.3190 0.3723 0.2562 0.147 Uiso 0.50 1 calc PR . .
H11B H 0.2990 0.2977 0.2484 0.147 Uiso 0.50 1 calc PR . .
H11C H 0.2537 0.3568 0.2464 0.147 Uiso 0.50 1 calc PR . .
H11D H 0.2621 0.3122 0.2445 0.147 Uiso 0.50 1 calc PR . .
H11E H 0.2821 0.3868 0.2522 0.147 Uiso 0.50 1 calc PR . .
H11F H 0.3275 0.3278 0.2543 0.147 Uiso 0.50 1 calc PR . .
C12 C 0.2670(3) 0.3093(5) 0.1704(2) 0.111(3) Uani 1 1 d . . .
H12A H 0.2764 0.3155 0.1419 0.166 Uiso 0.50 1 calc PR . .
H12B H 0.2272 0.3216 0.1749 0.166 Uiso 0.50 1 calc PR . .
H12C H 0.2725 0.2628 0.1777 0.166 Uiso 0.50 1 calc PR . .
H12D H 0.2410 0.2844 0.1878 0.166 Uiso 0.50 1 calc PR . .
H12E H 0.2903 0.2783 0.1547 0.166 Uiso 0.50 1 calc PR . .
H12F H 0.2449 0.3372 0.1520 0.166 Uiso 0.50 1 calc PR . .
C13 C 0.3986(3) 0.5758(3) 0.18779(17) 0.0776(19) Uani 1 1 d . . .
H13 H 0.4205 0.5602 0.2118 0.093 Uiso 1 1 calc R A 1
C14 C 0.3796(5) 0.6488(4) 0.1955(3) 0.081(3) Uani 0.728(13) 1 d P B 1
H14A H 0.3566 0.6508 0.2201 0.122 Uiso 0.364(7) 1 calc PR B 1
H14B H 0.3570 0.6645 0.1726 0.122 Uiso 0.364(7) 1 calc PR B 1
H14C H 0.4134 0.6769 0.1987 0.122 Uiso 0.364(7) 1 calc PR B 1
H14D H 0.3947 0.6773 0.1742 0.122 Uiso 0.364(7) 1 calc PR B 1
H14E H 0.3943 0.6636 0.2216 0.122 Uiso 0.364(7) 1 calc PR B 1
H14F H 0.3380 0.6513 0.1956 0.122 Uiso 0.364(7) 1 calc PR B 1
C15 C 0.4359(4) 0.5706(5) 0.1520(3) 0.074(3) Uani 0.728(13) 1 d P B 1
H15A H 0.4696 0.5985 0.1558 0.111 Uiso 0.364(7) 1 calc PR B 1
H15B H 0.4151 0.5854 0.1281 0.111 Uiso 0.364(7) 1 calc PR B 1
H15C H 0.4477 0.5245 0.1484 0.111 Uiso 0.364(7) 1 calc PR B 1
H15D H 0.4187 0.5405 0.1324 0.111 Uiso 0.364(7) 1 calc PR B 1
H15E H 0.4732 0.5535 0.1601 0.111 Uiso 0.364(7) 1 calc PR B 1
H15F H 0.4405 0.6144 0.1398 0.111 Uiso 0.364(7) 1 calc PR B 1
C14A C 0.4329(16) 0.598(3) 0.2323(12) 0.26(4) Uani 0.272(13) 1 d P B 2
H14G H 0.4671 0.6234 0.2260 0.384 Uiso 0.136(7) 1 calc PR B 2
H14H H 0.4438 0.5574 0.2469 0.384 Uiso 0.136(7) 1 calc PR B 2
H14I H 0.4073 0.6242 0.2489 0.384 Uiso 0.136(7) 1 calc PR B 2
H14J H 0.4117 0.5800 0.2553 0.384 Uiso 0.136(7) 1 calc PR B 2
H14K H 0.4350 0.6459 0.2343 0.384 Uiso 0.136(7) 1 calc PR B 2
H14L H 0.4715 0.5792 0.2323 0.384 Uiso 0.136(7) 1 calc PR B 2
C15A C 0.435(3) 0.618(4) 0.1538(14) 0.28(5) Uani 0.272(13) 1 d P B 2
H15G H 0.4645 0.6433 0.1671 0.421 Uiso 0.136(7) 1 calc PR B 2
H15H H 0.4088 0.6474 0.1394 0.421 Uiso 0.136(7) 1 calc PR B 2
H15I H 0.4519 0.5867 0.1346 0.421 Uiso 0.136(7) 1 calc PR B 2
H15J H 0.4190 0.6083 0.1270 0.421 Uiso 0.136(7) 1 calc PR B 2
H15K H 0.4747 0.6042 0.1546 0.421 Uiso 0.136(7) 1 calc PR B 2
H15L H 0.4315 0.6650 0.1595 0.421 Uiso 0.136(7) 1 calc PR B 2
C16 C 0.5173(2) 0.3797(2) 0.25769(14) 0.0466(11) Uani 1 1 d . C .
C17 C 0.5685(2) 0.4155(3) 0.25873(14) 0.0540(13) Uani 1 1 d . . .
C18 C 0.6074(2) 0.3998(3) 0.28930(17) 0.0643(15) Uani 1 1 d . C .
H18 H 0.6422 0.4237 0.2909 0.077 Uiso 1 1 calc R . .
C19 C 0.5968(2) 0.3503(3) 0.31721(16) 0.0642(15) Uani 1 1 d . . .
H19 H 0.6236 0.3409 0.3378 0.077 Uiso 1 1 calc R C .
C20 C 0.5467(3) 0.3151(3) 0.31462(17) 0.0659(15) Uani 1 1 d . C .
H20 H 0.5394 0.2811 0.3337 0.079 Uiso 1 1 calc R . .
C21 C 0.5061(2) 0.3281(3) 0.28435(15) 0.0541(12) Uani 1 1 d . . .
C22 C 0.5804(2) 0.4706(3) 0.22902(17) 0.0643(15) Uani 0.74(2) 1 d P C 3
H22 H 0.5608 0.4576 0.2035 0.077 Uiso 0.74(2) 1 calc PR C 3
C23 C 0.5543(5) 0.5350(4) 0.2415(3) 0.074(4) Uani 0.74(2) 1 d P C 3
H23A H 0.5629 0.5689 0.2213 0.111 Uiso 0.371(11) 1 calc PR C 3
H23B H 0.5698 0.5485 0.2676 0.111 Uiso 0.371(11) 1 calc PR C 3
H23C H 0.5129 0.5297 0.2437 0.111 Uiso 0.371(11) 1 calc PR C 3
H23D H 0.5342 0.5292 0.2671 0.111 Uiso 0.371(11) 1 calc PR C 3
H23E H 0.5273 0.5496 0.2208 0.111 Uiso 0.371(11) 1 calc PR C 3
H23F H 0.5842 0.5683 0.2447 0.111 Uiso 0.371(11) 1 calc PR C 3
C24 C 0.6426(5) 0.4766(6) 0.2186(4) 0.076(3) Uani 0.74(2) 1 d P C 3
H24A H 0.6576 0.4330 0.2114 0.115 Uiso 0.371(11) 1 calc PR C 3
H24B H 0.6635 0.4940 0.2418 0.115 Uiso 0.371(11) 1 calc PR C 3
H24C H 0.6471 0.5068 0.1957 0.115 Uiso 0.371(11) 1 calc PR C 3
H24D H 0.6545 0.5229 0.2212 0.115 Uiso 0.371(11) 1 calc PR C 3
H24E H 0.6486 0.4618 0.1908 0.115 Uiso 0.371(11) 1 calc PR C 3
H24F H 0.6650 0.4490 0.2369 0.115 Uiso 0.371(11) 1 calc PR C 3
C22A C 0.5804(2) 0.4706(3) 0.22902(17) 0.0643(15) Uani 0.26(2) 1 d P C 4
H22A H 0.5460 0.4767 0.2116 0.077 Uiso 0.26(2) 1 calc PR C 4
C23A C 0.5904(17) 0.5378(13) 0.2545(10) 0.100(13) Uani 0.26(2) 1 d P C 4
H23G H 0.5976 0.5746 0.2359 0.150 Uiso 0.129(11) 1 calc PR C 4
H23H H 0.6233 0.5322 0.2723 0.150 Uiso 0.129(11) 1 calc PR C 4
H23I H 0.5564 0.5474 0.2706 0.150 Uiso 0.129(11) 1 calc PR C 4
H23J H 0.5873 0.5282 0.2833 0.150 Uiso 0.129(11) 1 calc PR C 4
H23K H 0.5616 0.5706 0.2469 0.150 Uiso 0.129(11) 1 calc PR C 4
H23L H 0.6284 0.5554 0.2486 0.150 Uiso 0.129(11) 1 calc PR C 4
C24A C 0.6353(17) 0.471(4) 0.2010(12) 0.23(4) Uani 0.26(2) 1 d P C 4
H24G H 0.6343 0.5102 0.1834 0.348 Uiso 0.129(11) 1 calc PR C 4
H24H H 0.6360 0.4310 0.1845 0.348 Uiso 0.129(11) 1 calc PR C 4
H24I H 0.6696 0.4728 0.2178 0.348 Uiso 0.129(11) 1 calc PR C 4
H24J H 0.6589 0.4325 0.2070 0.348 Uiso 0.129(11) 1 calc PR C 4
H24K H 0.6573 0.5116 0.2060 0.348 Uiso 0.129(11) 1 calc PR C 4
H24L H 0.6236 0.4699 0.1727 0.348 Uiso 0.129(11) 1 calc PR C 4
C25 C 0.4521(3) 0.2875(3) 0.2814(2) 0.0786(19) Uani 0.750(9) 1 d P C 5
H25 H 0.4336 0.3007 0.2555 0.094 Uiso 0.750(9) 1 calc PR C 5
C26 C 0.4114(4) 0.2991(6) 0.3118(3) 0.092(3) Uani 0.750(9) 1 d P C 5
H26A H 0.3782 0.2708 0.3072 0.138 Uiso 0.375(4) 1 calc PR C 5
H26B H 0.3997 0.3456 0.3110 0.138 Uiso 0.375(4) 1 calc PR C 5
H26C H 0.4280 0.2891 0.3381 0.138 Uiso 0.375(4) 1 calc PR C 5
H26D H 0.4257 0.3329 0.3304 0.138 Uiso 0.375(4) 1 calc PR C 5
H26E H 0.4042 0.2580 0.3266 0.138 Uiso 0.375(4) 1 calc PR C 5
H26F H 0.3759 0.3146 0.2995 0.138 Uiso 0.375(4) 1 calc PR C 5
C27 C 0.4660(5) 0.2118(4) 0.2772(3) 0.092(3) Uani 0.750(9) 1 d P C 5
H27A H 0.4949 0.2055 0.2562 0.139 Uiso 0.375(4) 1 calc PR C 5
H27B H 0.4313 0.1877 0.2698 0.139 Uiso 0.375(4) 1 calc PR C 5
H27C H 0.4804 0.1949 0.3029 0.139 Uiso 0.375(4) 1 calc PR C 5
H27D H 0.4429 0.1866 0.2964 0.139 Uiso 0.375(4) 1 calc PR C 5
H27E H 0.5064 0.2043 0.2828 0.139 Uiso 0.375(4) 1 calc PR C 5
H27F H 0.4573 0.1972 0.2497 0.139 Uiso 0.375(4) 1 calc PR C 5
C25A C 0.4521(3) 0.2875(3) 0.2814(2) 0.0786(19) Uani 0.250(9) 1 d P C 6
H25A H 0.4238 0.3231 0.2756 0.094 Uiso 0.250(9) 1 calc PR C 6
C26A C 0.4361(13) 0.2710(18) 0.3334(9) 0.092(3) Uani 0.250(9) 1 d P C 6
H26G H 0.4521 0.3061 0.3503 0.138 Uiso 0.125(4) 1 calc PR C 6
H26H H 0.4527 0.2284 0.3412 0.138 Uiso 0.125(4) 1 calc PR C 6
H26I H 0.3947 0.2694 0.3371 0.138 Uiso 0.125(4) 1 calc PR C 6
H26J H 0.4142 0.2298 0.3354 0.138 Uiso 0.125(4) 1 calc PR C 6
H26K H 0.4136 0.3075 0.3445 0.138 Uiso 0.125(4) 1 calc PR C 6
H26L H 0.4716 0.2666 0.3487 0.138 Uiso 0.125(4) 1 calc PR C 6
C27A C 0.4373(15) 0.2484(14) 0.2602(10) 0.092(3) Uani 0.250(9) 1 d P C 6
H27G H 0.4000 0.2321 0.2689 0.139 Uiso 0.125(4) 1 calc PR C 6
H27H H 0.4646 0.2117 0.2602 0.139 Uiso 0.125(4) 1 calc PR C 6
H27I H 0.4344 0.2669 0.2330 0.139 Uiso 0.125(4) 1 calc PR C 6
H27J H 0.4660 0.2417 0.2392 0.139 Uiso 0.125(4) 1 calc PR C 6
H27K H 0.4013 0.2621 0.2479 0.139 Uiso 0.125(4) 1 calc PR C 6
H27L H 0.4316 0.2069 0.2750 0.139 Uiso 0.125(4) 1 calc PR C 6
C28 C 0.35114(19) 0.2720(2) 0.00516(14) 0.0459(11) Uani 1 1 d . . .
N3 N 0.33446(15) 0.29861(19) 0.04091(11) 0.0423(9) Uani 1 1 d . . .
C29 C 0.37674(19) 0.2916(2) 0.07039(14) 0.0459(11) Uani 1 1 d . . .
H29 H 0.3739 0.3067 0.0974 0.055 Uiso 1 1 calc R . .
C30 C 0.42209(18) 0.2599(2) 0.05444(14) 0.0443(11) Uani 1 1 d . . .
N4 N 0.40416(16) 0.24912(19) 0.01451(11) 0.0434(9) Uani 1 1 d . . .
C31 C 0.2816(2) 0.3324(3) 0.04773(14) 0.0482(11) Uani 1 1 d . . .
C32 C 0.2322(2) 0.2957(3) 0.05384(17) 0.0608(14) Uani 1 1 d . . .
C33 C 0.1823(2) 0.3308(4) 0.0625(2) 0.0807(19) Uani 1 1 d . . .
H33 H 0.1477 0.3072 0.0665 0.097 Uiso 1 1 calc R . .
C34 C 0.1821(3) 0.3980(4) 0.0652(2) 0.089(2) Uani 1 1 d . . .
H34 H 0.1478 0.4207 0.0715 0.107 Uiso 1 1 calc R . .
C35 C 0.2306(3) 0.4326(3) 0.0591(2) 0.0802(19) Uani 1 1 d . . .
H35 H 0.2297 0.4794 0.0611 0.096 Uiso 1 1 calc R . .
C36 C 0.2823(2) 0.4013(3) 0.04984(16) 0.0585(13) Uani 1 1 d . . .
C37 C 0.2320(3) 0.2206(3) 0.05054(19) 0.0724(17) Uani 1 1 d . . .
H37 H 0.2724 0.2052 0.0488 0.087 Uiso 1 1 calc R . .
C38 C 0.2020(3) 0.1997(4) 0.0130(2) 0.098(2) Uani 1 1 d . . .
H38A H 0.2022 0.1513 0.0112 0.147 Uiso 0.50 1 calc PR . .
H38B H 0.2214 0.2185 -0.0104 0.147 Uiso 0.50 1 calc PR . .
H38C H 0.1626 0.2156 0.0138 0.147 Uiso 0.50 1 calc PR . .
H38D H 0.1886 0.2389 -0.0015 0.147 Uiso 0.50 1 calc PR . .
H38E H 0.1694 0.1718 0.0201 0.147 Uiso 0.50 1 calc PR . .
H38F H 0.2282 0.1747 -0.0041 0.147 Uiso 0.50 1 calc PR . .
C39 C 0.2049(5) 0.1893(5) 0.0876(3) 0.156(5) Uani 1 1 d . . .
H39A H 0.2258 0.2032 0.1118 0.234 Uiso 0.50 1 calc PR . .
H39B H 0.2065 0.1410 0.0852 0.234 Uiso 0.50 1 calc PR . .
H39C H 0.1652 0.2035 0.0897 0.234 Uiso 0.50 1 calc PR . .
H39D H 0.1725 0.1619 0.0794 0.234 Uiso 0.50 1 calc PR . .
H39E H 0.1918 0.2241 0.1059 0.234 Uiso 0.50 1 calc PR . .
H39F H 0.2331 0.1616 0.1014 0.234 Uiso 0.50 1 calc PR . .
C40 C 0.3355(3) 0.4404(3) 0.04145(17) 0.0679(16) Uani 1 1 d . . .
H40 H 0.3680 0.4085 0.0409 0.082 Uiso 1 1 calc R . .
C41 C 0.3333(4) 0.4743(5) 0.0008(2) 0.142(4) Uani 1 1 d . . .
H41A H 0.3687 0.4990 -0.0036 0.213 Uiso 0.50 1 calc PR . .
H41B H 0.3010 0.5049 0.0000 0.213 Uiso 0.50 1 calc PR . .
H41C H 0.3289 0.4410 -0.0205 0.213 Uiso 0.50 1 calc PR . .
H41D H 0.2970 0.4643 -0.0124 0.213 Uiso 0.50 1 calc PR . .
H41E H 0.3648 0.4583 -0.0160 0.213 Uiso 0.50 1 calc PR . .
H41F H 0.3369 0.5222 0.0045 0.213 Uiso 0.50 1 calc PR . .
C42 C 0.3486(4) 0.4917(4) 0.0730(2) 0.112(3) Uani 1 1 d . . .
H42A H 0.3838 0.5148 0.0658 0.168 Uiso 0.50 1 calc PR . .
H42B H 0.3532 0.4701 0.0992 0.168 Uiso 0.50 1 calc PR . .
H42C H 0.3172 0.5236 0.0744 0.168 Uiso 0.50 1 calc PR . .
H42D H 0.3190 0.4909 0.0938 0.168 Uiso 0.50 1 calc PR . .
H42E H 0.3497 0.5356 0.0604 0.168 Uiso 0.50 1 calc PR . .
H42F H 0.3856 0.4821 0.0852 0.168 Uiso 0.50 1 calc PR . .
C43 C 0.4398(2) 0.2165(3) -0.01497(14) 0.0514(12) Uani 1 1 d . . .
C44 C 0.4753(2) 0.2550(3) -0.03936(16) 0.0599(14) Uani 1 1 d . . .
C45 C 0.5085(3) 0.2221(4) -0.06769(19) 0.0784(19) Uani 1 1 d . . .
H45 H 0.5331 0.2468 -0.0848 0.094 Uiso 1 1 calc R . .
C46 C 0.5063(3) 0.1551(4) -0.07128(18) 0.082(2) Uani 1 1 d . . .
H46 H 0.5286 0.1339 -0.0913 0.099 Uiso 1 1 calc R . .
C47 C 0.4728(3) 0.1179(3) -0.04675(17) 0.0730(17) Uani 1 1 d . . .
H47 H 0.4727 0.0711 -0.0496 0.088 Uiso 1 1 calc R . .
C48 C 0.4388(2) 0.1474(3) -0.01749(16) 0.0595(14) Uani 1 1 d . . .
C49 C 0.4779(2) 0.3289(3) -0.03471(19) 0.0714(17) Uani 1 1 d . . .
H49 H 0.4604 0.3404 -0.0082 0.086 Uiso 1 1 calc R . .
C50 C 0.4423(3) 0.3612(4) -0.0676(3) 0.115(3) Uani 1 1 d . . .
H50A H 0.4436 0.4094 -0.0644 0.173 Uiso 0.50 1 calc PR . .
H50B H 0.4028 0.3460 -0.0654 0.173 Uiso 0.50 1 calc PR . .
H50C H 0.4576 0.3491 -0.0941 0.173 Uiso 0.50 1 calc PR . .
H50D H 0.4257 0.3269 -0.0848 0.173 Uiso 0.50 1 calc PR . .
H50E H 0.4665 0.3903 -0.0839 0.173 Uiso 0.50 1 calc PR . .
H50F H 0.4117 0.3873 -0.0552 0.173 Uiso 0.50 1 calc PR . .
C51 C 0.5384(3) 0.3566(4) -0.0350(2) 0.094(2) Uani 1 1 d . . .
H51A H 0.5371 0.4047 -0.0317 0.140 Uiso 0.50 1 calc PR . .
H51B H 0.5568 0.3458 -0.0607 0.140 Uiso 0.50 1 calc PR . .
H51C H 0.5602 0.3369 -0.0129 0.140 Uiso 0.50 1 calc PR . .
H51D H 0.5656 0.3203 -0.0385 0.140 Uiso 0.50 1 calc PR . .
H51E H 0.5460 0.3792 -0.0094 0.140 Uiso 0.50 1 calc PR . .
H51F H 0.5425 0.3880 -0.0573 0.140 Uiso 0.50 1 calc PR . .
C52 C 0.4028(3) 0.1071(3) 0.01137(18) 0.0688(16) Uani 1 1 d . . .
H52 H 0.3953 0.1352 0.0356 0.083 Uiso 1 1 calc R . .
C53 C 0.3464(3) 0.0910(4) -0.0075(2) 0.098(2) Uani 1 1 d . . .
H53A H 0.3282 0.1319 -0.0166 0.147 Uiso 0.50 1 calc PR . .
H53B H 0.3220 0.0692 0.0125 0.147 Uiso 0.50 1 calc PR . .
H53C H 0.3523 0.0614 -0.0305 0.147 Uiso 0.50 1 calc PR . .
H53D H 0.3401 0.0431 -0.0065 0.147 Uiso 0.50 1 calc PR . .
H53E H 0.3463 0.1058 -0.0356 0.147 Uiso 0.50 1 calc PR . .
H53F H 0.3160 0.1136 0.0074 0.147 Uiso 0.50 1 calc PR . .
C54 C 0.4302(3) 0.0437(4) 0.0257(2) 0.103(2) Uani 1 1 d . . .
H54A H 0.4045 0.0210 0.0444 0.154 Uiso 0.50 1 calc PR . .
H54B H 0.4660 0.0540 0.0396 0.154 Uiso 0.50 1 calc PR . .
H54C H 0.4380 0.0151 0.0026 0.154 Uiso 0.50 1 calc PR . .
H54D H 0.4679 0.0391 0.0133 0.154 Uiso 0.50 1 calc PR . .
H54E H 0.4063 0.0060 0.0181 0.154 Uiso 0.50 1 calc PR . .
H54F H 0.4343 0.0450 0.0551 0.154 Uiso 0.50 1 calc PR . .
K101 K 0.58019(5) 0.13509(6) 0.14921(4) 0.0610(3) Uani 1 1 d . . .
O101 O 0.48953(14) 0.22444(16) 0.14169(10) 0.0528(8) Uani 1 1 d . D .
O102 O 0.47127(18) 0.08765(19) 0.15608(12) 0.0722(11) Uani 1 1 d . D .
O103 O 0.5574(2) 0.0032(2) 0.12811(12) 0.0746(11) Uani 1 1 d . D .
O104 O 0.66338(19) 0.0313(2) 0.16807(11) 0.0723(11) Uani 1 1 d . D .
O105 O 0.66879(16) 0.1554(2) 0.20463(12) 0.0661(10) Uani 1 1 d . D .
O106 O 0.60819(14) 0.26536(18) 0.17133(10) 0.0566(9) Uani 1 1 d . D .
C101 C 0.4405(2) 0.1994(3) 0.15976(18) 0.0642(14) Uani 1 1 d . . .
H10A H 0.4083 0.2296 0.1543 0.077 Uiso 1 1 calc R D .
H10B H 0.4462 0.1976 0.1893 0.077 Uiso 1 1 calc R . .
C102 C 0.4258(3) 0.1312(3) 0.1447(2) 0.0768(18) Uani 1 1 d . D .
H10C H 0.3895 0.1161 0.1567 0.092 Uiso 1 1 calc R . .
H10D H 0.4214 0.1317 0.1150 0.092 Uiso 1 1 calc R . .
C103 C 0.4609(3) 0.0213(3) 0.1440(2) 0.0817(19) Uani 1 1 d . . .
H10E H 0.4526 0.0195 0.1148 0.098 Uiso 1 1 calc R D .
H10F H 0.4278 0.0032 0.1588 0.098 Uiso 1 1 calc R . .
C104 C 0.5129(3) -0.0181(3) 0.15333(19) 0.0790(19) Uani 1 1 d . D .
H10G H 0.5237 -0.0119 0.1819 0.095 Uiso 1 1 calc R . .
H10H H 0.5053 -0.0657 0.1488 0.095 Uiso 1 1 calc R . .
C105 C 0.6064(3) -0.0382(3) 0.12856(18) 0.082(2) Uani 1 1 d . . .
H10I H 0.6309 -0.0265 0.1054 0.098 Uiso 1 1 calc R D .
H10J H 0.5941 -0.0847 0.1249 0.098 Uiso 1 1 calc R . .
C106 C 0.6408(3) -0.0337(3) 0.16593(18) 0.0784(18) Uani 1 1 d . D .
H10K H 0.6166 -0.0427 0.1898 0.094 Uiso 1 1 calc R . .
H10L H 0.6720 -0.0666 0.1653 0.094 Uiso 1 1 calc R . .
C107 C 0.6928(3) 0.0421(3) 0.2050(2) 0.0790(18) Uani 1 1 d . . .
H10M H 0.7245 0.0101 0.2076 0.095 Uiso 1 1 calc R D .
H10N H 0.6666 0.0355 0.2280 0.095 Uiso 1 1 calc R . .
C108 C 0.7151(3) 0.1097(3) 0.2055(2) 0.0811(19) Uani 1 1 d . D .
H10O H 0.7380 0.1168 0.2302 0.097 Uiso 1 1 calc R . .
H10P H 0.7400 0.1169 0.1819 0.097 Uiso 1 1 calc R . .
C109 C 0.6864(2) 0.2220(3) 0.20950(18) 0.0701(16) Uani 1 1 d . . .
H10Q H 0.7126 0.2344 0.1874 0.084 Uiso 1 1 calc R D .
H10R H 0.7071 0.2269 0.2353 0.084 Uiso 1 1 calc R . .
C110 C 0.6355(2) 0.2666(3) 0.20917(17) 0.0643(14) Uani 1 1 d . D .
H11G H 0.6084 0.2523 0.2303 0.077 Uiso 1 1 calc R . .
H11H H 0.6476 0.3124 0.2154 0.077 Uiso 1 1 calc R . .
K201 K 0.64964(4) 0.26668(6) 0.09560(4) 0.0570(3) Uani 1 1 d . D .
O201 O 0.54171(13) 0.32236(16) 0.10073(10) 0.0508(8) Uani 1 1 d . . .
O202 O 0.64141(16) 0.4012(2) 0.08609(12) 0.0703(10) Uani 1 1 d . . .
O203 O 0.74812(17) 0.3416(2) 0.10371(13) 0.0747(11) Uani 1 1 d . . .
O204 O 0.7572(4) 0.1978(5) 0.1116(2) 0.0662(18) Uani 0.790(12) 1 d P D 7
O205 O 0.6742(2) 0.1464(3) 0.0586(2) 0.0685(19) Uani 0.790(12) 1 d P D 7
O4A O 0.7555(19) 0.206(2) 0.0984(9) 0.0662(18) Uani 0.210(12) 1 d P D 8
O5A O 0.6659(9) 0.1257(12) 0.0818(9) 0.0685(19) Uani 0.210(12) 1 d P D 8
O206 O 0.56222(16) 0.1823(2) 0.07188(11) 0.0700(11) Uani 1 1 d . D .
C201 C 0.5407(2) 0.3860(3) 0.08322(16) 0.0621(14) Uani 1 1 d . D .
H20A H 0.5041 0.4077 0.0898 0.074 Uiso 1 1 calc R . .
H20B H 0.5430 0.3817 0.0536 0.074 Uiso 1 1 calc R . .
C202 C 0.5888(3) 0.4289(3) 0.0977(2) 0.0741(17) Uani 1 1 d . D .
H20C H 0.5850 0.4738 0.0860 0.089 Uiso 1 1 calc R . .
H20D H 0.5873 0.4328 0.1274 0.089 Uiso 1 1 calc R . .
C203 C 0.6897(3) 0.4361(3) 0.0995(2) 0.085(2) Uani 1 1 d . D .
H20E H 0.6881 0.4404 0.1292 0.102 Uiso 1 1 calc R . .
H20F H 0.6892 0.4812 0.0879 0.102 Uiso 1 1 calc R . .
C204 C 0.7412(3) 0.4038(4) 0.0884(3) 0.099(2) Uani 1 1 d . D .
H20G H 0.7428 0.4011 0.0586 0.119 Uiso 1 1 calc R . .
H20H H 0.7736 0.4314 0.0973 0.119 Uiso 1 1 calc R . .
C205 C 0.7978(3) 0.3057(4) 0.0962(3) 0.103(3) Uani 1 1 d . D .
H20I H 0.8308 0.3329 0.1045 0.123 Uiso 1 1 calc R . .
H20J H 0.8009 0.2983 0.0668 0.123 Uiso 1 1 calc R . .
C206 C 0.8014(3) 0.2442(4) 0.1157(3) 0.108(3) Uani 1 1 d . . .
H20K H 0.8368 0.2225 0.1065 0.130 Uiso 1 1 calc R D 7
H20L H 0.8060 0.2530 0.1449 0.130 Uiso 1 1 calc R D 7
C207 C 0.7693(3) 0.1517(3) 0.0789(2) 0.0805(19) Uani 1 1 d . . .
H20M H 0.7781 0.1769 0.0541 0.097 Uiso 1 1 calc R D 7
H20N H 0.8031 0.1249 0.0859 0.097 Uiso 1 1 calc R D 7
C208 C 0.7219(3) 0.1086(4) 0.0714(3) 0.092(2) Uani 1 1 d . D .
H20O H 0.7321 0.0761 0.0503 0.111 Uiso 1 1 calc R E 7
H20P H 0.7123 0.0840 0.0963 0.111 Uiso 1 1 calc R E 7
C209 C 0.6312(3) 0.1124(4) 0.04287(19) 0.084(2) Uani 1 1 d . . .
H20Q H 0.6239 0.0733 0.0601 0.101 Uiso 1 1 calc R D 7
H20R H 0.6429 0.0961 0.0160 0.101 Uiso 1 1 calc R D 7
C210 C 0.5796(2) 0.1486(3) 0.03867(17) 0.0720(17) Uani 1 1 d . D .
H21A H 0.5843 0.1805 0.0163 0.086 Uiso 1 1 calc R . .
H21B H 0.5491 0.1173 0.0308 0.086 Uiso 1 1 calc R . .

loop_
_atom_site_aniso_label
_atom_site_aniso_U_11
_atom_site_aniso_U_22
_atom_site_aniso_U_33
_atom_site_aniso_U_23
_atom_site_aniso_U_13
_atom_site_aniso_U_12
Fe1 0.0499(4) 0.0500(4) 0.0419(4) -0.0042(4) -0.0003(3) 0.0066(4)
Fe2 0.0442(4) 0.0575(4) 0.0450(4) -0.0062(4) -0.0051(3) 0.0068(4)
C1 0.053(3) 0.055(3) 0.035(2) -0.001(2) 0.007(2) 0.001(2)
N1 0.046(2) 0.056(2) 0.036(2) -0.0044(18) 0.0067(16) 0.0031(19)
C2 0.055(3) 0.058(3) 0.041(3) -0.012(2) 0.006(2) 0.003(2)
C3 0.050(3) 0.054(3) 0.036(2) 0.000(2) 0.005(2) -0.002(2)
N2 0.050(2) 0.050(2) 0.040(2) -0.0021(18) 0.0031(17) 0.0020(19)
C4 0.057(3) 0.071(4) 0.035(2) 0.001(2) 0.012(2) 0.011(3)
C5 0.042(3) 0.117(5) 0.053(3) 0.012(3) 0.009(2) 0.001(3)
C6 0.058(4) 0.143(8) 0.109(6) 0.043(6) 0.014(4) 0.012(5)
C7 0.061(4) 0.168(10) 0.108(6) 0.035(6) 0.016(4) 0.034(5)
C8 0.101(5) 0.109(6) 0.064(4) 0.018(4) 0.010(4) 0.048(5)
C9 0.079(4) 0.073(4) 0.043(3) 0.006(3) 0.011(3) 0.006(3)
C10 0.057(3) 0.103(5) 0.081(4) 0.014(4) 0.009(3) -0.020(4)
C11 0.110(6) 0.100(6) 0.083(5) 0.014(4) 0.000(4) -0.034(5)
C12 0.080(5) 0.163(9) 0.088(5) -0.012(6) -0.004(4) -0.036(5)
C13 0.137(6) 0.056(3) 0.040(3) 0.000(3) 0.003(3) 0.016(4)
C14 0.115(8) 0.054(5) 0.074(6) -0.005(4) 0.011(5) 0.007(5)
C15 0.079(6) 0.070(6) 0.074(7) -0.006(5) 0.007(5) -0.029(5)
C14A 0.12(3) 0.49(10) 0.16(4) -0.23(6) 0.06(3) -0.11(5)
C15A 0.37(9) 0.38(10) 0.09(3) 0.10(5) 0.00(4) -0.24(8)
C16 0.053(3) 0.050(3) 0.037(2) -0.001(2) 0.004(2) 0.006(2)
C17 0.061(3) 0.063(3) 0.039(3) -0.005(2) -0.001(2) 0.001(3)
C18 0.061(3) 0.075(4) 0.057(3) -0.004(3) -0.005(3) -0.001(3)
C19 0.068(3) 0.080(4) 0.045(3) -0.006(3) -0.008(3) 0.011(3)
C20 0.082(4) 0.060(3) 0.055(3) 0.009(3) 0.003(3) 0.012(3)
C21 0.063(3) 0.053(3) 0.047(3) 0.003(2) 0.000(2) 0.006(3)
C22 0.064(3) 0.074(4) 0.055(3) 0.006(3) -0.005(3) -0.014(3)
C23 0.079(8) 0.059(5) 0.084(7) 0.013(5) 0.007(6) 0.001(5)
C24 0.066(6) 0.106(8) 0.058(7) 0.027(6) 0.004(5) -0.015(5)
C22A 0.064(3) 0.074(4) 0.055(3) 0.006(3) -0.005(3) -0.014(3)
C23A 0.10(2) 0.064(16) 0.14(3) 0.042(17) -0.07(2) -0.029(16)
C24A 0.07(2) 0.59(13) 0.05(2) -0.04(4) 0.009(17) 0.10(4)
C25 0.071(4) 0.070(4) 0.095(5) 0.031(4) -0.005(3) -0.006(3)
C26 0.078(6) 0.128(9) 0.070(6) -0.007(6) 0.018(5) -0.037(6)
C27 0.110(7) 0.055(5) 0.112(8) -0.001(5) -0.019(6) -0.002(5)
C25A 0.071(4) 0.070(4) 0.095(5) 0.031(4) -0.005(3) -0.006(3)
C26A 0.078(6) 0.128(9) 0.070(6) -0.007(6) 0.018(5) -0.037(6)
C27A 0.110(7) 0.055(5) 0.112(8) -0.001(5) -0.019(6) -0.002(5)
C28 0.046(2) 0.047(3) 0.045(3) 0.004(2) -0.007(2) -0.008(2)
N3 0.0423(19) 0.043(2) 0.042(2) 0.0053(18) -0.0049(16) -0.0033(17)
C29 0.044(2) 0.052(3) 0.043(2) 0.003(2) -0.007(2) -0.003(2)
C30 0.041(2) 0.043(2) 0.048(3) -0.001(2) 0.001(2) -0.003(2)
N4 0.046(2) 0.047(2) 0.0372(19) -0.0002(17) 0.0011(16) -0.0087(18)
C31 0.050(3) 0.051(3) 0.045(3) 0.006(2) -0.005(2) 0.005(2)
C32 0.047(3) 0.073(4) 0.062(3) 0.008(3) -0.011(2) -0.002(3)
C33 0.046(3) 0.118(6) 0.078(4) 0.000(4) -0.003(3) 0.006(4)
C34 0.067(4) 0.111(6) 0.089(5) -0.015(5) -0.012(4) 0.038(4)
C35 0.096(5) 0.068(4) 0.077(4) -0.008(3) -0.023(4) 0.029(4)
C36 0.071(3) 0.053(3) 0.052(3) 0.002(3) -0.012(3) 0.009(3)
C37 0.060(3) 0.077(4) 0.080(4) 0.015(3) -0.008(3) -0.018(3)
C38 0.108(6) 0.098(6) 0.088(5) -0.018(5) -0.007(4) -0.001(5)
C39 0.259(14) 0.115(7) 0.095(6) 0.032(6) -0.004(7) -0.078(8)
C40 0.097(4) 0.041(3) 0.066(4) 0.001(3) -0.008(3) -0.003(3)
C41 0.189(10) 0.177(10) 0.059(4) 0.016(6) -0.018(5) -0.082(8)
C42 0.166(8) 0.106(6) 0.063(4) -0.011(4) 0.011(5) -0.054(6)
C43 0.049(3) 0.070(3) 0.035(2) -0.004(2) -0.003(2) -0.003(3)
C44 0.050(3) 0.080(4) 0.049(3) 0.002(3) 0.001(2) -0.003(3)
C45 0.061(4) 0.114(6) 0.060(4) 0.000(4) 0.008(3) 0.001(4)
C46 0.078(4) 0.120(6) 0.049(3) -0.021(4) 0.003(3) 0.014(4)
C47 0.085(4) 0.080(4) 0.053(3) -0.024(3) -0.005(3) 0.009(4)
C48 0.066(3) 0.060(3) 0.052(3) -0.008(3) -0.010(3) -0.003(3)
C49 0.056(3) 0.089(5) 0.069(4) 0.015(3) 0.014(3) -0.010(3)
C50 0.089(5) 0.101(6) 0.157(8) 0.033(6) -0.028(5) -0.007(5)
C51 0.077(4) 0.119(6) 0.085(5) 0.004(5) 0.007(4) -0.029(4)
C52 0.092(4) 0.052(3) 0.062(3) -0.016(3) -0.002(3) -0.008(3)
C53 0.091(5) 0.090(5) 0.112(6) 0.019(5) 0.003(4) -0.001(4)
C54 0.121(6) 0.076(5) 0.111(6) 0.020(5) -0.029(5) -0.009(5)
K101 0.0720(7) 0.0525(6) 0.0585(7) -0.0020(6) -0.0129(6) 0.0112(6)
O101 0.0554(19) 0.0504(19) 0.0525(19) 0.0025(16) -0.0003(15) -0.0010(16)
O102 0.086(3) 0.056(2) 0.074(3) 0.010(2) -0.009(2) -0.007(2)
O103 0.109(3) 0.058(2) 0.057(2) 0.002(2) -0.005(2) 0.012(2)
O104 0.098(3) 0.064(3) 0.055(2) 0.011(2) 0.007(2) 0.012(2)
O105 0.063(2) 0.070(3) 0.066(2) 0.005(2) -0.0100(18) 0.008(2)
O106 0.0581(19) 0.067(2) 0.0444(18) -0.0068(17) -0.0101(15) 0.0155(18)
C101 0.059(3) 0.067(4) 0.066(3) 0.004(3) 0.006(3) -0.004(3)
C102 0.066(4) 0.077(4) 0.088(4) 0.025(4) -0.010(3) -0.015(3)
C103 0.103(5) 0.065(4) 0.077(4) 0.010(3) -0.019(4) -0.017(4)
C104 0.118(5) 0.058(3) 0.060(4) 0.002(3) 0.003(4) -0.013(4)
C105 0.126(6) 0.068(4) 0.052(3) 0.002(3) -0.003(4) 0.024(4)
C106 0.112(5) 0.068(4) 0.055(3) 0.012(3) 0.003(3) 0.024(4)
C107 0.081(4) 0.084(5) 0.071(4) 0.013(4) -0.007(3) 0.017(4)
C108 0.069(4) 0.086(5) 0.088(5) 0.012(4) -0.008(3) 0.021(4)
C109 0.066(3) 0.083(4) 0.062(4) 0.005(3) -0.017(3) -0.007(3)
C110 0.062(3) 0.070(4) 0.061(3) -0.012(3) -0.007(3) 0.007(3)
K201 0.0474(5) 0.0614(7) 0.0622(7) -0.0048(6) 0.0038(5) 0.0030(5)
O201 0.0538(19) 0.0512(19) 0.0474(18) 0.0005(16) 0.0024(15) 0.0001(16)
O202 0.063(2) 0.067(2) 0.081(3) 0.004(2) 0.009(2) -0.005(2)
O203 0.058(2) 0.080(3) 0.086(3) -0.005(2) 0.007(2) -0.005(2)
O204 0.055(2) 0.093(4) 0.050(5) 0.006(4) 0.006(4) 0.006(3)
O205 0.047(2) 0.068(4) 0.091(5) -0.012(3) 0.005(3) 0.005(2)
O4A 0.055(2) 0.093(4) 0.050(5) 0.006(4) 0.006(4) 0.006(3)
O5A 0.047(2) 0.068(4) 0.091(5) -0.012(3) 0.005(3) 0.005(2)
O206 0.061(2) 0.084(3) 0.065(2) -0.025(2) -0.0117(18) 0.023(2)
C201 0.060(3) 0.071(4) 0.055(3) 0.015(3) -0.003(3) 0.007(3)
C202 0.079(4) 0.059(3) 0.084(4) 0.016(3) 0.003(3) 0.003(3)
C203 0.075(4) 0.070(4) 0.111(6) -0.007(4) 0.003(4) -0.019(4)
C204 0.071(4) 0.100(6) 0.126(7) 0.016(5) -0.001(4) -0.024(4)
C205 0.053(4) 0.117(6) 0.138(7) 0.022(6) 0.003(4) -0.017(4)
C206 0.057(4) 0.099(6) 0.169(9) -0.016(6) -0.023(4) -0.002(4)
C207 0.064(4) 0.079(4) 0.098(5) -0.010(4) 0.007(3) 0.017(3)
C208 0.055(4) 0.080(4) 0.142(7) -0.018(5) 0.014(4) 0.012(3)
C209 0.096(5) 0.094(5) 0.062(4) -0.020(4) 0.003(3) 0.028(4)
C210 0.062(3) 0.097(5) 0.057(3) -0.026(3) -0.001(3) 0.005(3)

loop_
_atom_type_symbol
_atom_type_description
_atom_type_scat_dispersion_real
_atom_type_scat_dispersion_imag
_atom_type_scat_source
C C 0.0181 0.0091 'International Tables Vol C Tables 4.2.6.8 and 6.1.1.4'
H H 0.0000 0.0000 'International Tables Vol C Tables 4.2.6.8 and 6.1.1.4'
N N 0.0311 0.0180 'International Tables Vol C Tables 4.2.6.8 and 6.1.1.4'
K K 0.3868 1.0657 'International Tables Vol C Tables 4.2.6.8 and 6.1.1.4'
Fe Fe -1.1336 3.1974 'International Tables Vol C Tables 4.2.6.8 and 6.1.1.4'
O O 0.0492 0.0322 'International Tables Vol C Tables 4.2.6.8 and 6.1.1.4'

loop_
_geom_angle_atom_site_label_1
_geom_angle_atom_site_label_2
_geom_angle_atom_site_label_3
_geom_angle
O106 Fe1 O101 101.52(15)
O106 Fe1 O201 100.23(14)
O101 Fe1 O201 82.40(14)
O106 Fe1 C3 139.13(17)
O101 Fe1 C3 109.09(17)
O201 Fe1 C3 109.93(16)
O106 Fe1 K201 48.73(10)
O101 Fe1 K201 91.88(10)
O201 Fe1 K201 51.54(9)
C3 Fe1 K201 150.79(14)
O106 Fe1 K101 50.68(11)
O101 Fe1 K101 50.84(9)
O201 Fe1 K101 92.16(10)
C3 Fe1 K101 148.85(14)
K201 Fe1 K101 60.34(3)
O206 Fe2 O201 99.83(16)
O206 Fe2 O101 98.49(15)
O201 Fe2 O101 82.30(13)
O206 Fe2 C30 137.19(17)
O201 Fe2 C30 114.17(16)
O101 Fe2 C30 110.70(16)
O206 Fe2 K201 49.74(12)
O201 Fe2 K201 50.10(9)
O101 Fe2 K201 90.02(10)
C30 Fe2 K201 153.22(13)
O206 Fe2 K101 48.48(12)
O201 Fe2 K101 91.17(10)
O101 Fe2 K101 50.02(9)
C30 Fe2 K101 147.27(13)
K201 Fe2 K101 59.44(3)
N1 C1 N2 100.7(4)
C1 N1 C2 112.2(4)
C1 N1 C4 125.2(4)
C2 N1 C4 122.4(4)
C3 C2 N1 109.2(4)
C3 C2 H2 125.4
N1 C2 H2 125.4
C2 C3 N2 101.8(4)
C2 C3 Fe1 126.0(3)
N2 C3 Fe1 131.7(3)
C1 N2 C3 116.0(4)
C1 N2 C16 121.6(4)
C3 N2 C16 122.4(4)
C9 C4 C5 121.1(5)
C9 C4 N1 120.5(5)
C5 C4 N1 118.3(5)
C6 C5 C4 119.2(7)
C6 C5 C10 119.7(7)
C4 C5 C10 121.0(5)
C5 C6 C7 121.6(8)
C5 C6 H6 119.2
C7 C6 H6 119.2
C6 C7 C8 120.8(7)
C6 C7 H7 119.6
C8 C7 H7 119.6
C7 C8 C9 118.5(7)
C7 C8 H8 120.8
C9 C8 H8 120.8
C4 C9 C8 118.7(7)
C4 C9 C13 120.1(5)
C8 C9 C13 121.2(6)
C12 C10 C5 113.8(6)
C12 C10 C11 112.1(6)
C5 C10 C11 109.1(6)
C12 C10 H10 107.2
C5 C10 H10 107.2
C11 C10 H10 107.2
C10 C11 H11A 109.5
C10 C11 H11B 109.5
H11A C11 H11B 109.5
C10 C11 H11C 109.5
H11A C11 H11C 109.5
H11B C11 H11C 109.5
C10 C11 H11D 109.5
H11A C11 H11D 141.1
H11B C11 H11D 56.3
H11C C11 H11D 56.3
C10 C11 H11E 109.5
H11A C11 H11E 56.3
H11B C11 H11E 141.1
H11C C11 H11E 56.3
H11D C11 H11E 109.5
C10 C11 H11F 109.5
H11A C11 H11F 56.3
H11B C11 H11F 56.3
H11C C11 H11F 141.1
H11D C11 H11F 109.5
H11E C11 H11F 109.5
C10 C12 H12A 109.5
C10 C12 H12B 109.5
H12A C12 H12B 109.5
C10 C12 H12C 109.5
H12A C12 H12C 109.5
H12B C12 H12C 109.5
C10 C12 H12D 109.5
H12A C12 H12D 141.1
H12B C12 H12D 56.3
H12C C12 H12D 56.3
C10 C12 H12E 109.5
H12A C12 H12E 56.3
H12B C12 H12E 141.1
H12C C12 H12E 56.3
H12D C12 H12E 109.5
C10 C12 H12F 109.5
H12A C12 H12F 56.3
H12B C12 H12F 56.3
H12C C12 H12F 141.1
H12D C12 H12F 109.5
H12E C12 H12F 109.5
C15 C13 C9 111.1(6)
C15 C13 C14 111.6(7)
C9 C13 C14 109.1(7)
C9 C13 C15A 130(2)
C14 C13 C15A 77(3)
C15 C13 C14A 115.2(13)
C9 C13 C14A 127.4(16)
C14 C13 C14A 76(2)
C15A C13 C14A 102(3)
C15 C13 H13 108.3
C9 C13 H13 108.3
C14 C13 H13 108.3
C15A C13 H13 116.6
C13 C14 H14A 109.5
C13 C14 H14B 109.5
H14A C14 H14B 109.5
C13 C14 H14C 109.5
H14A C14 H14C 109.5
H14B C14 H14C 109.5
C13 C14 H14D 109.5
H14A C14 H14D 141.1
H14B C14 H14D 56.3
H14C C14 H14D 56.3
C13 C14 H14E 109.5
H14A C14 H14E 56.3
H14B C14 H14E 141.1
H14C C14 H14E 56.3
H14D C14 H14E 109.5
C13 C14 H14F 109.5
H14A C14 H14F 56.3
H14B C14 H14F 56.3
H14C C14 H14F 141.1
H14D C14 H14F 109.5
H14E C14 H14F 109.5
C13 C15 H15A 109.5
C13 C15 H15B 109.5
H15A C15 H15B 109.5
C13 C15 H15C 109.5
H15A C15 H15C 109.5
H15B C15 H15C 109.5
C13 C15 H15D 109.5
H15A C15 H15D 141.1
H15B C15 H15D 56.3
H15C C15 H15D 56.3
C13 C15 H15E 109.5
H15A C15 H15E 56.3
H15B C15 H15E 141.1
H15C C15 H15E 56.3
H15D C15 H15E 109.5
C13 C15 H15F 109.5
H15A C15 H15F 56.3
H15B C15 H15F 56.3
H15C C15 H15F 141.1
H15D C15 H15F 109.5
H15E C15 H15F 109.5
C13 C14A H14G 109.5
C13 C14A H14H 109.5
H14G C14A H14H 109.5
C13 C14A H14I 109.5
H14G C14A H14I 109.5
H14H C14A H14I 109.5
C13 C14A H14J 109.5
H14G C14A H14J 141.1
H14H C14A H14J 56.3
H14I C14A H14J 56.3
C13 C14A H14K 109.5
H14G C14A H14K 56.3
H14H C14A H14K 141.1
H14I C14A H14K 56.3
H14J C14A H14K 109.5
C13 C14A H14L 109.5
H14G C14A H14L 56.3
H14H C14A H14L 56.3
H14I C14A H14L 141.1
H14J C14A H14L 109.5
H14K C14A H14L 109.5
C13 C15A H15G 109.5
C13 C15A H15H 109.5
C13 C15A H15I 109.5
H15G C15A H15I 109.5
H15H C15A H15I 109.5
H15G C15A H15J 141.1
H15H C15A H15J 56.3
H15I C15A H15J 56.3
C13 C15A H15K 109.5
H15G C15A H15K 56.3
H15H C15A H15K 141.1
H15I C15A H15K 56.3
H15J C15A H15K 109.5
C13 C15A H15L 109.5
H15G C15A H15L 56.3
H15H C15A H15L 56.3
H15I C15A H15L 141.1
H15J C15A H15L 109.5
C21 C16 C17 122.1(5)
C21 C16 N2 119.2(4)
C17 C16 N2 118.6(4)
C18 C17 C16 117.4(5)
C18 C17 C22 121.1(5)
C16 C17 C22 121.5(5)
C19 C18 C17 121.9(5)
C19 C18 H18 119.0
C17 C18 H18 119.0
C20 C19 C18 119.1(5)
C20 C19 H19 120.5
C18 C19 H19 120.5
C19 C20 C21 121.7(5)
C19 C20 H20 119.2
C21 C20 H20 119.2
C16 C21 C20 117.7(5)
C16 C21 C25 121.6(5)
C20 C21 C25 120.7(5)
C23 C22 C24 113.1(7)
C23 C22 C17 112.6(5)
C24 C22 C17 112.9(6)
C23 C22 H22 105.9
C24 C22 H22 105.9
C17 C22 H22 105.9
C22 C23 H23A 109.5
C22 C23 H23B 109.5
H23A C23 H23B 109.5
C22 C23 H23C 109.5
H23A C23 H23C 109.5
H23B C23 H23C 109.5
C22 C23 H23D 109.5
H23A C23 H23D 141.1
H23B C23 H23D 56.3
H23C C23 H23D 56.3
C22 C23 H23E 109.5
H23A C23 H23E 56.3
H23B C23 H23E 141.1
H23C C23 H23E 56.3
H23D C23 H23E 109.5
C22 C23 H23F 109.5
H23A C23 H23F 56.3
H23B C23 H23F 56.3
H23C C23 H23F 141.1
H23D C23 H23F 109.5
H23E C23 H23F 109.5
C22 C24 H24A 109.5
C22 C24 H24B 109.5
H24A C24 H24B 109.5
C22 C24 H24C 109.5
H24A C24 H24C 109.5
H24B C24 H24C 109.5
C22 C24 H24D 109.5
H24A C24 H24D 141.1
H24B C24 H24D 56.3
H24C C24 H24D 56.3
C22 C24 H24E 109.5
H24A C24 H24E 56.3
H24B C24 H24E 141.1
H24C C24 H24E 56.3
H24D C24 H24E 109.5
C22 C24 H24F 109.5
H24A C24 H24F 56.3
H24B C24 H24F 56.3
H24C C24 H24F 141.1
H24D C24 H24F 109.5
H24E C24 H24F 109.5
H23G C23A H23H 109.5
H23G C23A H23I 109.5
H23H C23A H23I 109.5
H23G C23A H23J 141.1
H23H C23A H23J 56.3
H23I C23A H23J 56.3
H23G C23A H23K 56.3
H23H C23A H23K 141.1
H23I C23A H23K 56.3
H23J C23A H23K 109.5
H23G C23A H23L 56.3
H23H C23A H23L 56.3
H23I C23A H23L 141.1
H23J C23A H23L 109.5
H23K C23A H23L 109.5
H24G C24A H24H 109.5
H24G C24A H24I 109.5
H24H C24A H24I 109.5
H24G C24A H24J 141.1
H24H C24A H24J 56.3
H24I C24A H24J 56.3
H24G C24A H24K 56.3
H24H C24A H24K 141.1
H24I C24A H24K 56.3
H24J C24A H24K 109.5
H24G C24A H24L 56.3
H24H C24A H24L 56.3
H24I C24A H24L 141.1
H24J C24A H24L 109.5
H24K C24A H24L 109.5
C26 C25 C21 115.6(7)
C26 C25 C27 111.6(8)
C21 C25 C27 111.2(6)
C26 C25 H25 105.9
C21 C25 H25 105.9
C27 C25 H25 105.9
C25 C26 H26A 109.5
C25 C26 H26B 109.5
H26A C26 H26B 109.5
C25 C26 H26C 109.5
H26A C26 H26C 109.5
H26B C26 H26C 109.5
C25 C26 H26D 109.5
H26A C26 H26D 141.1
H26B C26 H26D 56.3
H26C C26 H26D 56.3
C25 C26 H26E 109.5
H26A C26 H26E 56.3
H26B C26 H26E 141.1
H26C C26 H26E 56.3
H26D C26 H26E 109.5
C25 C26 H26F 109.5
H26A C26 H26F 56.3
H26B C26 H26F 56.3
H26C C26 H26F 141.1
H26D C26 H26F 109.5
H26E C26 H26F 109.5
C25 C27 H27A 109.5
C25 C27 H27B 109.5
H27A C27 H27B 109.5
C25 C27 H27C 109.5
H27A C27 H27C 109.5
H27B C27 H27C 109.5
C25 C27 H27D 109.5
H27A C27 H27D 141.1
H27B C27 H27D 56.3
H27C C27 H27D 56.3
C25 C27 H27E 109.5
H27A C27 H27E 56.3
H27B C27 H27E 141.1
H27C C27 H27E 56.3
H27D C27 H27E 109.5
C25 C27 H27F 109.5
H27A C27 H27F 56.3
H27B C27 H27F 56.3
H27C C27 H27F 141.1
H27D C27 H27F 109.5
H27E C27 H27F 109.5
H26G C26A H26H 109.5
H26G C26A H26I 109.5
H26H C26A H26I 109.5
H26G C26A H26J 141.1
H26H C26A H26J 56.3
H26I C26A H26J 56.3
H26G C26A H26K 56.3
H26H C26A H26K 141.1
H26I C26A H26K 56.3
H26J C26A H26K 109.5
H26G C26A H26L 56.3
H26H C26A H26L 56.3
H26I C26A H26L 141.1
H26J C26A H26L 109.5
H26K C26A H26L 109.5
H27G C27A H27H 109.5
H27G C27A H27I 109.5
H27H C27A H27I 109.5
H27G C27A H27J 141.1
H27H C27A H27J 56.3
H27I C27A H27J 56.3
H27G C27A H27K 56.3
H27H C27A H27K 141.1
H27I C27A H27K 56.3
H27J C27A H27K 109.5
H27G C27A H27L 56.3
H27H C27A H27L 56.3
H27I C27A H27L 141.1
H27J C27A H27L 109.5
H27K C27A H27L 109.5
N3 C28 N4 101.4(4)
C28 N3 C29 111.4(4)
C28 N3 C31 125.1(4)
C29 N3 C31 123.5(4)
C30 C29 N3 109.5(4)
C30 C29 H29 125.3
N3 C29 H29 125.3
C29 C30 N4 101.9(4)
C29 C30 Fe2 128.2(4)
N4 C30 Fe2 129.7(3)
C28 N4 C30 115.8(4)
C28 N4 C43 122.0(4)
C30 N4 C43 122.3(4)
C32 C31 C36 122.3(5)
C32 C31 N3 119.4(5)
C36 C31 N3 118.2(5)
C31 C32 C33 117.3(6)
C31 C32 C37 121.6(5)
C33 C32 C37 121.2(6)
C34 C33 C32 121.4(6)
C34 C33 H33 119.3
C32 C33 H33 119.3
C35 C34 C33 120.2(6)
C35 C34 H34 119.9
C33 C34 H34 119.9
C34 C35 C36 122.0(6)
C34 C35 H35 119.0
C36 C35 H35 119.0
C31 C36 C35 116.8(6)
C31 C36 C40 121.7(5)
C35 C36 C40 121.5(5)
C38 C37 C32 110.1(6)
C38 C37 C39 111.0(6)
C32 C37 C39 111.0(6)
C38 C37 H37 108.2
C32 C37 H37 108.2
C39 C37 H37 108.2
C37 C38 H38A 109.5
C37 C38 H38B 109.5
H38A C38 H38B 109.5
C37 C38 H38C 109.5
H38A C38 H38C 109.5
H38B C38 H38C 109.5
C37 C38 H38D 109.5
H38A C38 H38D 141.1
H38B C38 H38D 56.3
H38C C38 H38D 56.3
C37 C38 H38E 109.5
H38A C38 H38E 56.3
H38B C38 H38E 141.1
H38C C38 H38E 56.3
H38D C38 H38E 109.5
C37 C38 H38F 109.5
H38A C38 H38F 56.3
H38B C38 H38F 56.3
H38C C38 H38F 141.1
H38D C38 H38F 109.5
H38E C38 H38F 109.5
C37 C39 H39A 109.5
C37 C39 H39B 109.5
H39A C39 H39B 109.5
C37 C39 H39C 109.5
H39A C39 H39C 109.5
H39B C39 H39C 109.5
C37 C39 H39D 109.5
H39A C39 H39D 141.1
H39B C39 H39D 56.3
H39C C39 H39D 56.3
C37 C39 H39E 109.5
H39A C39 H39E 56.3
H39B C39 H39E 141.1
H39C C39 H39E 56.3
H39D C39 H39E 109.5
C37 C39 H39F 109.5
H39A C39 H39F 56.3
H39B C39 H39F 56.3
H39C C39 H39F 141.1
H39D C39 H39F 109.5
H39E C39 H39F 109.5
C36 C40 C42 113.8(6)
C36 C40 C41 112.1(6)
C42 C40 C41 108.3(6)
C36 C40 H40 107.5
C42 C40 H40 107.5
C41 C40 H40 107.5
C40 C41 H41A 109.5
C40 C41 H41B 109.5
H41A C41 H41B 109.5
C40 C41 H41C 109.5
H41A C41 H41C 109.5
H41B C41 H41C 109.5
C40 C41 H41D 109.5
H41A C41 H41D 141.1
H41B C41 H41D 56.3
H41C C41 H41D 56.3
C40 C41 H41E 109.5
H41A C41 H41E 56.3
H41B C41 H41E 141.1
H41C C41 H41E 56.3
H41D C41 H41E 109.5
C40 C41 H41F 109.5
H41A C41 H41F 56.3
H41B C41 H41F 56.3
H41C C41 H41F 141.1
H41D C41 H41F 109.5
H41E C41 H41F 109.5
C40 C42 H42A 109.5
C40 C42 H42B 109.5
H42A C42 H42B 109.5
C40 C42 H42C 109.5
H42A C42 H42C 109.5
H42B C42 H42C 109.5
C40 C42 H42D 109.5
H42A C42 H42D 141.1
H42B C42 H42D 56.3
H42C C42 H42D 56.3
C40 C42 H42E 109.5
H42A C42 H42E 56.3
H42B C42 H42E 141.1
H42C C42 H42E 56.3
H42D C42 H42E 109.5
C40 C42 H42F 109.5
H42A C42 H42F 56.3
H42B C42 H42F 56.3
H42C C42 H42F 141.1
H42D C42 H42F 109.5
H42E C42 H42F 109.5
C44 C43 C48 122.1(5)
C44 C43 N4 118.9(5)
C48 C43 N4 119.0(5)
C45 C44 C43 117.4(6)
C45 C44 C49 121.4(6)
C43 C44 C49 121.2(5)
C46 C45 C44 120.9(6)
C46 C45 H45 119.5
C44 C45 H45 119.5
C47 C46 C45 121.4(6)
C47 C46 H46 119.3
C45 C46 H46 119.3
C46 C47 C48 120.9(6)
C46 C47 H47 119.6
C48 C47 H47 119.6
C47 C48 C43 117.3(6)
C47 C48 C52 122.1(5)
C43 C48 C52 120.6(5)
C44 C49 C50 109.3(6)
C44 C49 C51 113.7(6)
C50 C49 C51 110.5(6)
C44 C49 H49 107.7
C50 C49 H49 107.7
C51 C49 H49 107.7
C49 C50 H50A 109.5
C49 C50 H50B 109.5
H50A C50 H50B 109.5
C49 C50 H50C 109.5
H50A C50 H50C 109.5
H50B C50 H50C 109.5
C49 C50 H50D 109.5
H50A C50 H50D 141.1
H50B C50 H50D 56.3
H50C C50 H50D 56.3
C49 C50 H50E 109.5
H50A C50 H50E 56.3
H50B C50 H50E 141.1
H50C C50 H50E 56.3
H50D C50 H50E 109.5
C49 C50 H50F 109.5
H50A C50 H50F 56.3
H50B C50 H50F 56.3
H50C C50 H50F 141.1
H50D C50 H50F 109.5
H50E C50 H50F 109.5
C49 C51 H51A 109.5
C49 C51 H51B 109.5
H51A C51 H51B 109.5
C49 C51 H51C 109.5
H51A C51 H51C 109.5
H51B C51 H51C 109.5
C49 C51 H51D 109.5
H51A C51 H51D 141.1
H51B C51 H51D 56.3
H51C C51 H51D 56.3
C49 C51 H51E 109.5
H51A C51 H51E 56.3
H51B C51 H51E 141.1
H51C C51 H51E 56.3
H51D C51 H51E 109.5
C49 C51 H51F 109.5
H51A C51 H51F 56.3
H51B C51 H51F 56.3
H51C C51 H51F 141.1
H51D C51 H51F 109.5
H51E C51 H51F 109.5
C53 C52 C54 108.9(5)
C53 C52 C48 110.2(5)
C54 C52 C48 114.7(6)
C53 C52 H52 107.6
C54 C52 H52 107.6
C48 C52 H52 107.6
C52 C53 H53A 109.5
C52 C53 H53B 109.5
H53A C53 H53B 109.5
C52 C53 H53C 109.5
H53A C53 H53C 109.5
H53B C53 H53C 109.5
C52 C53 H53D 109.5
H53A C53 H53D 141.1
H53B C53 H53D 56.3
H53C C53 H53D 56.3
C52 C53 H53E 109.5
H53A C53 H53E 56.3
H53B C53 H53E 141.1
H53C C53 H53E 56.3
H53D C53 H53E 109.5
C52 C53 H53F 109.5
H53A C53 H53F 56.3
H53B C53 H53F 56.3
H53C C53 H53F 141.1
H53D C53 H53F 109.5
H53E C53 H53F 109.5
C52 C54 H54A 109.5
C52 C54 H54B 109.5
H54A C54 H54B 109.5
C52 C54 H54C 109.5
H54A C54 H54C 109.5
H54B C54 H54C 109.5
C52 C54 H54D 109.5
H54A C54 H54D 141.1
H54B C54 H54D 56.3
H54C C54 H54D 56.3
C52 C54 H54E 109.5
H54A C54 H54E 56.3
H54B C54 H54E 141.1
H54C C54 H54E 56.3
H54D C54 H54E 109.5
C52 C54 H54F 109.5
H54A C54 H54F 56.3
H54B C54 H54F 56.3
H54C C54 H54F 141.1
H54D C54 H54F 109.5
H54E C54 H54F 109.5
O102 K101 O206 93.17(12)
O102 K101 O101 61.57(11)
O206 K101 O101 65.17(10)
O102 K101 O103 60.73(13)
O206 K101 O103 93.82(12)
O101 K101 O103 116.42(12)
O102 K101 O105 133.48(13)
O206 K101 O105 132.05(13)
O101 K101 O105 121.83(11)
O103 K101 O105 116.30(12)
O102 K101 O106 121.61(12)
O206 K101 O106 87.44(11)
O101 K101 O106 66.27(10)
O103 K101 O106 177.31(12)
O105 K101 O106 61.24(11)
O102 K101 O104 110.72(12)
O206 K101 O104 123.03(11)
O101 K101 O104 170.20(11)
O103 K101 O104 60.09(13)
O105 K101 O104 58.05(12)
O106 K101 O104 117.25(12)
O102 K101 O5A 131.5(4)
O206 K101 O5A 55.7(5)
O101 K101 O5A 118.8(5)
O103 K101 O5A 83.2(5)
O105 K101 O5A 90.0(4)
O106 K101 O5A 95.6(4)
O104 K101 O5A 70.6(5)
O102 K101 C104 42.41(15)
O206 K101 C104 105.87(14)
O101 K101 C104 103.40(14)
O103 K101 C104 22.82(13)
O105 K101 C104 116.15(14)
O106 K101 C104 158.36(14)
O104 K101 C104 70.00(15)
O5A K101 C104 106.0(5)
O102 K101 K201 136.38(9)
O206 K101 K201 49.86(9)
O101 K101 K201 79.85(7)
O103 K101 K201 131.75(10)
O105 K101 K201 83.11(9)
O106 K101 K201 47.91(8)
O104 K101 K201 109.42(9)
O5A K101 K201 51.4(5)
C104 K101 K201 152.23(11)
O102 K101 Fe1 92.82(9)
O206 K101 Fe1 74.42(8)
O101 K101 Fe1 34.45(7)
O103 K101 Fe1 150.87(10)
O105 K101 Fe1 90.35(9)
O106 K101 Fe1 31.82(7)
O104 K101 Fe1 148.25(10)
O5A K101 Fe1 109.8(5)
C104 K101 Fe1 135.04(13)
K201 K101 Fe1 59.00(3)
O102 K101 Fe2 76.60(9)
O206 K101 Fe2 31.07(8)
O101 K101 Fe2 34.10(7)
O103 K101 Fe2 107.42(9)
O105 K101 Fe2 135.21(9)
O106 K101 Fe2 74.83(7)
O104 K101 Fe2 153.85(9)
O5A K101 Fe2 85.6(5)
C104 K101 Fe2 107.84(12)
K201 K101 Fe2 59.82(3)
Fe1 K101 Fe2 50.35(2)
C101 O101 Fe1 125.7(3)
C101 O101 Fe2 124.8(3)
Fe1 O101 Fe2 97.54(14)
C101 O101 K101 110.8(3)
Fe1 O101 K101 94.71(12)
Fe2 O101 K101 95.88(12)
C103 O102 C102 112.1(5)
C103 O102 K101 117.8(4)
C102 O102 K101 117.3(3)
C104 O103 C105 114.5(5)
C104 O103 K101 106.5(3)
C105 O103 K101 113.7(4)
C106 O104 C107 111.5(5)
C106 O104 K101 113.7(4)
C107 O104 K101 113.4(4)
C109 O105 C108 112.9(5)
C109 O105 K101 115.4(3)
C108 O105 K101 119.0(4)
C110 O106 Fe1 123.7(3)
C110 O106 K201 131.7(3)
Fe1 O106 K201 98.99(13)
C110 O106 K101 110.8(3)
Fe1 O106 K101 97.50(14)
K201 O106 K101 81.38(10)
O101 C101 C102 112.3(5)
O101 C101 H10A 109.1
C102 C101 H10A 109.1
O101 C101 H10B 109.1
C102 C101 H10B 109.1
H10A C101 H10B 107.9
O102 C102 C101 107.5(5)
O102 C102 H10C 110.2
C101 C102 H10C 110.2
O102 C102 H10D 110.2
C101 C102 H10D 110.2
H10C C102 H10D 108.5
O102 C103 C104 107.8(5)
O102 C103 H10E 110.1
C104 C103 H10E 110.1
O102 C103 H10F 110.1
C104 C103 H10F 110.1
H10E C103 H10F 108.5
O103 C104 C103 108.8(5)
O103 C104 K101 50.7(3)
C103 C104 K101 83.6(3)
O103 C104 H10G 109.9
C103 C104 H10G 109.9
K101 C104 H10G 78.9
O103 C104 H10H 109.9
C103 C104 H10H 109.9
K101 C104 H10H 160.2
H10G C104 H10H 108.3
O103 C105 C106 114.4(5)
O103 C105 H10I 108.7
C106 C105 H10I 108.7
O103 C105 H10J 108.7
C106 C105 H10J 108.7
H10I C105 H10J 107.6
O104 C106 C105 107.6(5)
O104 C106 H10K 110.2
C105 C106 H10K 110.2
O104 C106 H10L 110.2
C105 C106 H10L 110.2
H10K C106 H10L 108.5
O104 C107 C108 109.0(5)
O104 C107 H10M 109.9
C108 C107 H10M 109.9
O104 C107 H10N 109.9
C108 C107 H10N 109.9
H10M C107 H10N 108.3
O105 C108 C107 109.3(5)
O105 C108 H10O 109.8
C107 C108 H10O 109.8
O105 C108 H10P 109.8
C107 C108 H10P 109.8
H10O C108 H10P 108.3
O105 C109 C110 109.7(5)
O105 C109 H10Q 109.7
C110 C109 H10Q 109.7
O105 C109 H10R 109.7
C110 C109 H10R 109.7
H10Q C109 H10R 108.2
O106 C110 C109 111.1(5)
O106 C110 H11G 109.4
C109 C110 H11G 109.4
O106 C110 H11H 109.4
C109 C110 H11H 109.4
H11G C110 H11H 108.0
O106 K201 O202 95.26(12)
O106 K201 O4A 106.8(6)
O202 K201 O4A 120.2(10)
O106 K201 O203 102.46(12)
O202 K201 O203 61.93(13)
O4A K201 O203 59.3(10)
O106 K201 O201 67.51(10)
O202 K201 O201 62.71(11)
O4A K201 O201 174.1(6)
O203 K201 O201 122.19(12)
O106 K201 O205 118.50(19)
O202 K201 O205 146.0(2)
O4A K201 O205 56.2(10)
O203 K201 O205 110.29(15)
O201 K201 O205 124.71(13)
O106 K201 O206 89.50(12)
O202 K201 O206 121.53(12)
O4A K201 O206 113.6(11)
O203 K201 O206 167.40(12)
O201 K201 O206 65.96(10)
O205 K201 O206 59.50(13)
O106 K201 O5A 100.6(6)
O202 K201 O5A 164.0(6)
O4A K201 O5A 57.1(11)
O203 K201 O5A 116.1(4)
O201 K201 O5A 121.7(4)
O205 K201 O5A 18.0(5)
O206 K201 O5A 56.8(4)
O106 K201 O204 97.88(15)
O202 K201 O204 123.5(2)
O4A K201 O204 8.9(6)
O203 K201 O204 61.6(2)
O201 K201 O204 165.20(16)
O205 K201 O204 59.2(2)
O206 K201 O204 113.3(2)
O5A K201 O204 56.7(5)
O106 K201 C210 109.32(13)
O202 K201 C210 125.96(15)
O4A K201 C210 98.1(10)
O203 K201 C210 145.57(13)
O201 K201 C210 83.06(12)
O205 K201 C210 41.85(14)
O206 K201 C210 21.88(12)
O5A K201 C210 45.7(5)
O204 K201 C210 100.4(2)
O106 K201 C204 106.99(17)
O202 K201 C204 41.79(15)
O4A K201 C204 78.5(10)
O203 K201 C204 21.16(15)
O201 K201 C204 104.08(15)
O205 K201 C204 122.1(2)
O206 K201 C204 156.24(17)
O5A K201 C204 132.9(5)
O204 K201 C204 81.9(2)
C210 K201 C204 142.87(18)
O106 K201 Fe1 32.29(7)
O202 K201 Fe1 78.71(9)
O4A K201 Fe1 139.0(6)
O203 K201 Fe1 117.05(9)
O201 K201 Fe1 35.24(7)
O205 K201 Fe1 128.02(15)
O206 K201 Fe1 75.30(8)
O5A K201 Fe1 114.0(5)
O204 K201 Fe1 130.07(14)
C210 K201 Fe1 97.11(10)
C204 K201 Fe1 109.66(14)
C201 O201 Fe2 126.9(3)
C201 O201 Fe1 124.4(3)
Fe2 O201 Fe1 97.65(14)
C201 O201 K201 111.1(3)
Fe2 O201 K201 95.52(12)
Fe1 O201 K201 93.23(12)
C203 O202 C202 114.9(5)
C203 O202 K201 113.8(4)
C202 O202 K201 115.0(3)
C204 O203 C205 120.7(5)
C204 O203 K201 111.5(4)
C205 O203 K201 113.3(4)
C206 O204 C207 110.7(7)
C206 O204 K201 109.7(6)
C207 O204 K201 109.6(5)
C209 O205 C208 116.0(6)
C209 O205 K201 117.9(4)
C208 O205 K201 120.1(4)
C207 O4A C206 117(3)
C207 O4A K201 125(3)
C206 O4A K201 117(3)
C208 O5A C209 104.1(17)
C208 O5A K201 113.7(13)
C209 O5A K201 103.4(12)
C208 O5A K101 145.5(17)
C209 O5A K101 106.2(10)
K201 O5A K101 74.6(5)
C210 O206 Fe2 132.0(4)
C210 O206 K101 122.3(4)
Fe2 O206 K101 100.45(15)
C210 O206 K201 108.3(3)
Fe2 O206 K201 98.68(16)
K101 O206 K201 80.59(10)
O201 C201 C202 112.4(4)
O201 C201 H20A 109.1
C202 C201 H20A 109.1
O201 C201 H20B 109.1
C202 C201 H20B 109.1
H20A C201 H20B 107.9
O202 C202 C201 110.1(5)
O202 C202 H20C 109.6
C201 C202 H20C 109.6
O202 C202 H20D 109.6
C201 C202 H20D 109.6
H20C C202 H20D 108.2
O202 C203 C204 111.8(6)
O202 C203 H20E 109.3
C204 C203 H20E 109.3
O202 C203 H20F 109.3
C204 C203 H20F 109.3
H20E C203 H20F 107.9
O203 C204 C203 115.3(6)
O203 C204 K201 47.3(3)
C203 C204 K201 79.9(4)
O203 C204 H20G 108.5
C203 C204 H20G 108.5
K201 C204 H20G 92.8
O203 C204 H20H 108.5
C203 C204 H20H 108.5
K201 C204 H20H 153.5
H20G C204 H20H 107.5
O203 C205 C206 115.3(6)
O203 C205 H20I 108.5
C206 C205 H20I 108.5
O203 C205 H20J 108.5
C206 C205 H20J 108.5
H20I C205 H20J 107.5
O204 C206 C205 120.1(7)
C205 C206 O4A 104.0(17)
O204 C206 H20K 107.3
C205 C206 H20K 107.3
O4A C206 H20K 105.6
O204 C206 H20L 107.3
C205 C206 H20L 107.3
O4A C206 H20L 124.7
H20K C206 H20L 106.9
O4A C207 C208 114(2)
C208 C207 O204 111.4(6)
O4A C207 H20M 91.7
C208 C207 H20M 109.3
O204 C207 H20M 109.3
O4A C207 H20N 122.6
C208 C207 H20N 109.3
O204 C207 H20N 109.3
H20M C207 H20N 108.0
O5A C208 C207 122.4(11)
O205 C208 C207 109.7(6)
O5A C208 H20O 124.4
O205 C208 H20O 109.7
C207 C208 H20O 109.7
O5A C208 H20P 72.7
O205 C208 H20P 109.7
C207 C208 H20P 109.7
H20O C208 H20P 108.2
O205 C209 C210 114.9(6)
C210 C209 O5A 116.1(9)
O205 C209 H20Q 108.6
C210 C209 H20Q 108.6
O5A C209 H20Q 75.5
O205 C209 H20R 108.6
C210 C209 H20R 108.6
O5A C209 H20R 131.6
H20Q C209 H20R 107.5
O206 C210 C209 115.7(5)
O206 C210 K201 49.8(3)
C209 C210 K201 84.0(4)
O206 C210 H21A 108.3
C209 C210 H21A 108.3
K201 C210 H21A 84.7
O206 C210 H21B 108.3
C209 C210 H21B 108.3
K201 C210 H21B 158.1
H21A C210 H21B 107.4

loop_
_geom_bond_atom_site_label_1
_geom_bond_atom_site_label_2
_geom_bond_distance
Fe1 O106 1.916(3)
Fe1 O101 2.045(3)
Fe1 O201 2.048(3)
Fe1 C3 2.053(5)
Fe1 K201 3.5434(13)
Fe1 K101 3.6035(14)
Fe2 O206 1.910(4)
Fe2 O201 2.046(3)
Fe2 O101 2.051(3)
Fe2 C30 2.055(4)
Fe2 K201 3.6058(13)
Fe2 K101 3.6393(13)
C1 N1 1.365(6)
C1 N2 1.365(6)
N1 C2 1.399(6)
N1 C4 1.440(6)
C2 C3 1.350(7)
C2 H2 0.9500
C3 N2 1.416(6)
N2 C16 1.435(6)
C4 C9 1.379(8)
C4 C5 1.403(8)
C5 C6 1.346(9)
C5 C10 1.512(10)
C6 C7 1.362(12)
C6 H6 0.9500
C7 C8 1.399(11)
C7 H7 0.9500
C8 C9 1.415(9)
C8 H8 0.9500
C9 C13 1.501(9)
C10 C12 1.509(9)
C10 C11 1.523(9)
C10 H10 1.0000
C11 H11A 0.9800
C11 H11B 0.9800
C11 H11C 0.9800
C11 H11D 0.9800
C11 H11E 0.9800
C11 H11F 0.9800
C12 H12A 0.9800
C12 H12B 0.9800
C12 H12C 0.9800
C12 H12D 0.9800
C12 H12E 0.9800
C12 H12F 0.9800
C13 C15 1.480(12)
C13 C14 1.562(10)
C13 C15A 1.64(4)
C13 C14A 1.74(3)
C13 H13 1.0000
C14 H14A 0.9800
C14 H14B 0.9800
C14 H14C 0.9800
C14 H14D 0.9800
C14 H14E 0.9800
C14 H14F 0.9800
C15 H15A 0.9800
C15 H15B 0.9800
C15 H15C 0.9800
C15 H15D 0.9800
C15 H15E 0.9800
C15 H15F 0.9800
C14A H14G 0.9800
C14A H14H 0.9800
C14A H14I 0.9800
C14A H14J 0.9800
C14A H14K 0.9800
C14A H14L 0.9800
C15A H15G 0.9800
C15A H15H 0.9800
C15A H15I 0.9800
C15A H15J 0.9800
C15A H15K 0.9800
C15A H15L 0.9800
C16 C21 1.393(7)
C16 C17 1.404(7)
C17 C18 1.404(7)
C17 C22 1.515(7)
C18 C19 1.385(8)
C18 H18 0.9500
C19 C20 1.378(8)
C19 H19 0.9500
C20 C21 1.411(8)
C20 H20 0.9500
C21 C25 1.513(8)
C22 C23 1.496(10)
C22 C24 1.506(12)
C22 H22 1.0000
C23 H23A 0.9800
C23 H23B 0.9800
C23 H23C 0.9800
C23 H23D 0.9800
C23 H23E 0.9800
C23 H23F 0.9800
C24 H24A 0.9800
C24 H24B 0.9800
C24 H24C 0.9800
C24 H24D 0.9800
C24 H24E 0.9800
C24 H24F 0.9800
C23A H23G 0.9800
C23A H23H 0.9800
C23A H23I 0.9800
C23A H23J 0.9800
C23A H23K 0.9800
C23A H23L 0.9800
C24A H24G 0.9800
C24A H24H 0.9800
C24A H24I 0.9800
C24A H24J 0.9800
C24A H24K 0.9800
C24A H24L 0.9800
C25 C26 1.409(11)
C25 C27 1.570(11)
C25 H25 1.0000
C26 H26A 0.9800
C26 H26B 0.9800
C26 H26C 0.9800
C26 H26D 0.9800
C26 H26E 0.9800
C26 H26F 0.9800
C27 H27A 0.9800
C27 H27B 0.9800
C27 H27C 0.9800
C27 H27D 0.9800
C27 H27E 0.9800
C27 H27F 0.9800
C26A H26G 0.9800
C26A H26H 0.9800
C26A H26I 0.9800
C26A H26J 0.9800
C26A H26K 0.9800
C26A H26L 0.9800
C27A H27G 0.9800
C27A H27H 0.9800
C27A H27I 0.9800
C27A H27J 0.9800
C27A H27K 0.9800
C27A H27L 0.9800
C28 N3 1.360(6)
C28 N4 1.364(6)
N3 C29 1.402(6)
N3 C31 1.436(6)
C29 C30 1.351(6)
C29 H29 0.9500
C30 N4 1.408(6)
N4 C43 1.447(6)
C31 C32 1.392(7)
C31 C36 1.393(7)
C32 C33 1.400(8)
C32 C37 1.522(8)
C33 C34 1.362(10)
C33 H33 0.9500
C34 C35 1.351(10)
C34 H34 0.9500
C35 C36 1.403(8)
C35 H35 0.9500
C36 C40 1.504(8)
C37 C38 1.492(9)
C37 C39 1.523(10)
C37 H37 1.0000
C38 H38A 0.9800
C38 H38B 0.9800
C38 H38C 0.9800
C38 H38D 0.9800
C38 H38E 0.9800
C38 H38F 0.9800
C39 H39A 0.9800
C39 H39B 0.9800
C39 H39C 0.9800
C39 H39D 0.9800
C39 H39E 0.9800
C39 H39F 0.9800
C40 C42 1.505(8)
C40 C41 1.515(9)
C40 H40 1.0000
C41 H41A 0.9800
C41 H41B 0.9800
C41 H41C 0.9800
C41 H41D 0.9800
C41 H41E 0.9800
C41 H41F 0.9800
C42 H42A 0.9800
C42 H42B 0.9800
C42 H42C 0.9800
C42 H42D 0.9800
C42 H42E 0.9800
C42 H42F 0.9800
C43 C44 1.398(7)
C43 C48 1.400(8)
C44 C45 1.391(8)
C44 C49 1.503(9)
C45 C46 1.361(10)
C45 H45 0.9500
C46 C47 1.359(9)
C46 H46 0.9500
C47 C48 1.393(8)
C47 H47 0.9500
C48 C52 1.514(8)
C49 C50 1.523(9)
C49 C51 1.527(8)
C49 H49 1.0000
C50 H50A 0.9800
C50 H50B 0.9800
C50 H50C 0.9800
C50 H50D 0.9800
C50 H50E 0.9800
C50 H50F 0.9800
C51 H51A 0.9800
C51 H51B 0.9800
C51 H51C 0.9800
C51 H51D 0.9800
C51 H51E 0.9800
C51 H51F 0.9800
C52 C53 1.500(9)
C52 C54 1.511(9)
C52 H52 1.0000
C53 H53A 0.9800
C53 H53B 0.9800
C53 H53C 0.9800
C53 H53D 0.9800
C53 H53E 0.9800
C53 H53F 0.9800
C54 H54A 0.9800
C54 H54B 0.9800
C54 H54C 0.9800
C54 H54D 0.9800
C54 H54E 0.9800
C54 H54F 0.9800
K101 O102 2.742(4)
K101 O206 2.771(4)
K101 O101 2.804(3)
K101 O103 2.808(4)
K101 O105 2.808(4)
K101 O106 2.812(4)
K101 O104 2.934(4)
K101 O5A 3.02(3)
K101 C104 3.479(6)
K101 K201 3.5921(17)
O101 C101 1.393(6)
O102 C103 1.420(7)
O102 C102 1.436(7)
O103 C104 1.407(7)
O103 C105 1.423(7)
O104 C106 1.420(8)
O104 C107 1.425(7)
O105 C109 1.419(7)
O105 C108 1.427(7)
O106 C110 1.411(6)
O106 K201 2.696(4)
C101 C102 1.507(8)
C101 H10A 0.9900
C101 H10B 0.9900
C102 H10C 0.9900
C102 H10D 0.9900
C103 C104 1.491(9)
C103 H10E 0.9900
C103 H10F 0.9900
C104 H10G 0.9900
C104 H10H 0.9900
C105 C106 1.483(8)
C105 H10I 0.9900
C105 H10J 0.9900
C106 H10K 0.9900
C106 H10L 0.9900
C107 C108 1.463(9)
C107 H10M 0.9900
C107 H10N 0.9900
C108 H10O 0.9900
C108 H10P 0.9900
C109 C110 1.497(8)
C109 H10Q 0.9900
C109 H10R 0.9900
C110 H11G 0.9900
C110 H11H 0.9900
K201 O202 2.745(4)
K201 O4A 2.77(4)
K201 O203 2.779(4)
K201 O201 2.779(3)
K201 O205 2.784(5)
K201 O206 2.784(4)
K201 O5A 2.91(2)
K201 O204 2.932(9)
K201 C210 3.460(6)
K201 C204 3.516(7)
O201 C201 1.412(6)
O202 C203 1.408(7)
O202 C202 1.409(7)
O203 C204 1.365(8)
O203 C205 1.397(8)
O204 C206 1.404(12)
O204 C207 1.461(12)
O205 C209 1.327(8)
O205 C208 1.422(8)
O4A C207 1.32(5)
O4A C206 1.44(5)
O5A C208 1.40(2)
O5A C209 1.55(3)
O206 C210 1.359(6)
C201 C202 1.503(8)
C201 H20A 0.9900
C201 H20B 0.9900
C202 H20C 0.9900
C202 H20D 0.9900
C203 C204 1.426(9)
C203 H20E 0.9900
C203 H20F 0.9900
C204 H20G 0.9900
C204 H20H 0.9900
C205 C206 1.406(10)
C205 H20I 0.9900
C205 H20J 0.9900
C206 H20K 0.9900
C206 H20L 0.9900
C207 C208 1.435(9)
C207 H20M 0.9900
C207 H20N 0.9900
C208 H20O 0.9900
C208 H20P 0.9900
C209 C210 1.422(8)
C209 H20Q 0.9900
C209 H20R 0.9900
C210 H21A 0.9900
C210 H21B 0.9900
